data_2203337
loop_
_publ_author_name
'Din\,cer, Muharrem'
'\"Ozdemir, Nam\?ik'
'Y\?ild\?ir\?im, \.Ismail'
'Demir, Elif'
'Ak\,camur, Yunus'
'I\,s\?ik, \,Samil'

_publ_section_title
;
 Methyl 4-benzoyl-1,5-diphenyl-1<i>H</i>-pyrazole-3-carboxylate
;
_journal_issue 3
_journal_name_full 'Acta Crystallographica Section E'
_journal_page_first o317
_journal_page_last o319
_journal_paper_doi 10.1107/S1600536804000455
_journal_volume 60
_journal_year 2004
_chemical_formula_iupac 'C24 H18 N2 O3'
_chemical_formula_moiety 'C24 H18 N2 O3'
_chemical_formula_structural 'C24 H18 N2 O3'
_chemical_formula_sum 'C24 H18 N2 O3'
_chemical_formula_weight 382.40
_chemical_name_systematic
;
Methyl 4-benzoyl-1,5-diphenyl-1H-pyrazole-3-carboxylate
;
_space_group_IT_number 14
_symmetry_cell_setting monoclinic
_symmetry_space_group_name_Hall '-P 2ybc'
_symmetry_space_group_name_H-M 'P 1 21/c 1'
_atom_sites_solution_hydrogens difmap
_atom_sites_solution_primary direct
_atom_sites_solution_secondary difmap
_audit_creation_method SHELXL-97
_cell_angle_alpha 90.00
_cell_angle_beta 100.297(6)
_cell_angle_gamma 90.00
_cell_formula_units_Z 4
_cell_length_a 8.6467(6)
_cell_length_b 20.5855(13)
_cell_length_c 10.9985(8)
_cell_measurement_reflns_used 20375
_cell_measurement_temperature 293(2)
_cell_measurement_theta_max 29.49
_cell_measurement_theta_min 1.98
_cell_volume 1926.2(2)
_computing_cell_refinement X-AREA
_computing_data_collection 'SX-AREA (Stoe & Cie, 2002)'
_computing_data_reduction 'X-RED (Stoe & Cie, 2002)'
_computing_molecular_graphics 'ORTEP-3 for Windows (Farrugia, 1997)'
_computing_publication_material 'WinGX (Farrugia, 1999)'
_computing_structure_refinement 'SHELXL97 (Sheldrick, 1997)'
_computing_structure_solution 'SHELXS97 (Sheldrick, 1997)'
_diffrn_ambient_temperature 293(2)
_diffrn_detector_area_resol_mean 6.67
_diffrn_measured_fraction_theta_full 1.000
_diffrn_measured_fraction_theta_max 1.000
_diffrn_measurement_device_type 'Stoe IPDS 2'
_diffrn_measurement_method \f
_diffrn_radiation_monochromator 'plane graphite'
_diffrn_radiation_source 'sealed X-ray tube'
_diffrn_radiation_type MoK\a
_diffrn_radiation_wavelength 0.71073
_diffrn_reflns_av_R_equivalents 0.1343
_diffrn_reflns_av_sigmaI/netI 0.0411
_diffrn_reflns_limit_h_max 10
_diffrn_reflns_limit_h_min -10
_diffrn_reflns_limit_k_max 24
_diffrn_reflns_limit_k_min -24
_diffrn_reflns_limit_l_max 13
_diffrn_reflns_limit_l_min -13
_diffrn_reflns_number 37508
_diffrn_reflns_theta_full 25.00
_diffrn_reflns_theta_max 25.00
_diffrn_reflns_theta_min 1.98
_diffrn_standards_decay_% 0
_diffrn_standards_interval_count 0
_diffrn_standards_number 0
_exptl_absorpt_coefficient_mu 0.088
_exptl_absorpt_correction_T_max 0.9817
_exptl_absorpt_correction_T_min 0.9481
_exptl_absorpt_correction_type integration
_exptl_absorpt_process_details '(X-RED; Stoe & Cie, 2002)'
_exptl_crystal_colour colourless
_exptl_crystal_density_diffrn 1.319
_exptl_crystal_density_method 'not measured'
_exptl_crystal_description prism
_exptl_crystal_F_000 800
_exptl_crystal_size_max 0.50
_exptl_crystal_size_mid 0.36
_exptl_crystal_size_min 0.19
_refine_diff_density_max 0.127
_refine_diff_density_min -0.111
_refine_ls_extinction_coef 0.0090(4)
_refine_ls_extinction_expression Fc^*^=kFc[1+0.001xFc^2^\l^3^/sin(2\q)]^-1/4^
_refine_ls_extinction_method SHELXL97
_refine_ls_goodness_of_fit_ref 1.005
_refine_ls_hydrogen_treatment refall
_refine_ls_matrix_type full
_refine_ls_number_parameters 335
_refine_ls_number_reflns 3385
_refine_ls_number_restraints 0
_refine_ls_restrained_S_all 1.005
_refine_ls_R_factor_all 0.0438
_refine_ls_R_factor_gt 0.0262
_refine_ls_shift/su_max 0.001
_refine_ls_shift/su_mean 0.000
_refine_ls_structure_factor_coef Fsqd
_refine_ls_weighting_details 'calc w = 1/[\s^2^(Fo^2^)+(0.0121P)^2^] where P = (Fo^2^+2Fc^2^)/3'
_refine_ls_weighting_scheme calc
_refine_ls_wR_factor_gt 0.0438
_refine_ls_wR_factor_ref 0.0447
_reflns_number_gt 2148
_reflns_number_total 3385
_reflns_threshold_expression I>2\s(I)
_cod_data_source_file om6207.cif
_cod_data_source_block I
_cod_original_sg_symbol_H-M 'P 21/c'
_cod_database_code 2203337
_cod_database_fobs_code 2203337

loop_
_symmetry_equiv_pos_as_xyz
'x, y, z'
'-x, y+1/2, -z+1/2'
'-x, -y, -z'
'x, -y-1/2, z-1/2'

loop_
_atom_site_label
_atom_site_fract_x
_atom_site_fract_y
_atom_site_fract_z
_atom_site_U_iso_or_equiv
_atom_site_adp_type
_atom_site_calc_flag
_atom_site_occupancy
_atom_site_type_symbol
O1 -0.34673(11) 0.70366(5) 0.88187(9) 0.0595(3) Uani d 1 O
O2 -0.20483(10) 0.78817(5) 0.96654(9) 0.0572(3) Uani d 1 O
O3 -0.17917(11) 0.56173(5) 0.71550(9) 0.0553(3) Uani d 1 O
N1 0.09818(12) 0.73669(5) 0.74424(9) 0.0365(3) Uani d 1 N
N2 -0.00082(12) 0.76718(5) 0.80882(9) 0.0389(3) Uani d 1 N
C1 -0.09371(14) 0.72013(6) 0.83661(11) 0.0363(3) Uani d 1 C
C2 -0.05709(14) 0.65941(6) 0.79023(11) 0.0364(3) Uani d 1 C
C3 0.06721(14) 0.67144(6) 0.73022(11) 0.0352(3) Uani d 1 C
C4 -0.22881(16) 0.73551(7) 0.89646(12) 0.0425(3) Uani d 1 C
C5 -0.3344(2) 0.80831(12) 1.0251(2) 0.0704(6) Uani d 1 C
H5A -0.3009(19) 0.8498(9) 1.0655(15) 0.090(6) Uiso d 1 H
H5B -0.431(2) 0.8116(8) 0.9608(15) 0.093(6) Uiso d 1 H
H5C -0.354(2) 0.7749(10) 1.0848(18) 0.115(8) Uiso d 1 H
C6 -0.13252(15) 0.59555(6) 0.80590(13) 0.0402(3) Uani d 1 C
C7 -0.14970(15) 0.57401(6) 0.93156(12) 0.0399(3) Uani d 1 C
C8 -0.24976(19) 0.52308(7) 0.94402(15) 0.0560(4) Uani d 1 C
H8 -0.3091(17) 0.5049(7) 0.8674(14) 0.076(5) Uiso d 1 H
C9 -0.2697(2) 0.50265(8) 1.05931(16) 0.0667(5) Uani d 1 C
H9 -0.3415(19) 0.4659(8) 1.0655(14) 0.087(5) Uiso d 1 H
C10 -0.1890(2) 0.53203(8) 1.16331(17) 0.0613(5) Uani d 1 C
H10 -0.2042(17) 0.5177(7) 1.2456(14) 0.071(5) Uiso d 1 H
C11 -0.0894(2) 0.58216(9) 1.15251(15) 0.0652(5) Uani d 1 C
H11 -0.0339(19) 0.6028(7) 1.2264(14) 0.080(5) Uiso d 1 H
C12 -0.06882(19) 0.60292(8) 1.03714(14) 0.0559(4) Uani d 1 C
H12 0.0007(17) 0.6365(7) 1.0292(12) 0.061(4) Uiso d 1 H
C13 0.21291(15) 0.77547(6) 0.69826(12) 0.0369(3) Uani d 1 C
C14 0.28754(17) 0.82445(7) 0.77186(14) 0.0501(4) Uani d 1 C
H14 0.2558(15) 0.8324(6) 0.8514(12) 0.056(4) Uiso d 1 H
C15 0.3977(2) 0.86196(9) 0.72680(17) 0.0641(5) Uani d 1 C
H15 0.4432(18) 0.8951(8) 0.7767(14) 0.076(5) Uiso d 1 H
C16 0.4332(2) 0.85036(9) 0.61206(17) 0.0640(5) Uani d 1 C
H16 0.5137(19) 0.8764(8) 0.5828(14) 0.086(5) Uiso d 1 H
C17 0.35633(18) 0.80223(8) 0.53947(16) 0.0549(4) Uani d 1 C
H17 0.3824(17) 0.7945(7) 0.4576(13) 0.071(5) Uiso d 1 H
C18 0.24444(17) 0.76467(7) 0.58165(13) 0.0436(4) Uani d 1 C
H18 0.1853(15) 0.7322(6) 0.5279(12) 0.052(4) Uiso d 1 H
C19 0.15771(15) 0.62722(6) 0.66364(11) 0.0364(3) Uani d 1 C
C20 0.08115(18) 0.59455(7) 0.56014(13) 0.0438(4) Uani d 1 C
H20 -0.0301(17) 0.6017(6) 0.5356(11) 0.055(4) Uiso d 1 H
C21 0.16214(19) 0.55299(7) 0.49587(14) 0.0510(4) Uani d 1 C
H21 0.1065(17) 0.5308(7) 0.4205(13) 0.069(5) Uiso d 1 H
C22 0.3199(2) 0.54393(8) 0.53373(16) 0.0574(4) Uani d 1 C
H22 0.3780(16) 0.5154(7) 0.4871(12) 0.065(4) Uiso d 1 H
C23 0.39875(19) 0.57638(8) 0.63600(15) 0.0549(4) Uani d 1 C
H23 0.5123(18) 0.5703(7) 0.6621(12) 0.065(4) Uiso d 1 H
C24 0.31827(17) 0.61820(7) 0.70064(14) 0.0446(4) Uani d 1 C
H24 0.3693(14) 0.6397(6) 0.7700(11) 0.041(4) Uiso d 1 H

loop_
_atom_site_aniso_label
_atom_site_aniso_U_11
_atom_site_aniso_U_22
_atom_site_aniso_U_33
_atom_site_aniso_U_12
_atom_site_aniso_U_13
_atom_site_aniso_U_23
O1 0.0434(6) 0.0619(7) 0.0784(7) -0.0109(5) 0.0248(5) -0.0197(6)
O2 0.0438(6) 0.0643(7) 0.0679(7) -0.0065(5) 0.0218(5) -0.0295(6)
O3 0.0660(7) 0.0507(6) 0.0508(6) -0.0157(5) 0.0144(5) -0.0116(5)
N1 0.0368(6) 0.0358(7) 0.0394(6) -0.0004(5) 0.0139(5) -0.0014(5)
N2 0.0391(6) 0.0394(7) 0.0404(6) 0.0019(6) 0.0133(5) -0.0023(5)
C1 0.0342(7) 0.0390(8) 0.0366(8) -0.0015(6) 0.0091(6) -0.0017(6)
C2 0.0361(8) 0.0359(8) 0.0378(8) -0.0024(6) 0.0078(6) -0.0011(6)
C3 0.0364(7) 0.0321(8) 0.0372(8) -0.0005(6) 0.0073(6) -0.0006(6)
C4 0.0404(8) 0.0453(9) 0.0427(8) 0.0001(7) 0.0097(7) -0.0028(7)
C5 0.0474(11) 0.0907(16) 0.0773(14) -0.0005(11) 0.0223(11) -0.0403(13)
C6 0.0356(8) 0.0383(8) 0.0481(9) 0.0003(6) 0.0108(7) -0.0032(7)
C7 0.0386(8) 0.0344(8) 0.0479(9) -0.0024(6) 0.0106(7) 0.0005(6)
C8 0.0644(11) 0.0516(10) 0.0519(10) -0.0184(8) 0.0099(9) -0.0007(8)
C9 0.0787(12) 0.0569(11) 0.0664(12) -0.0255(10) 0.0178(10) 0.0092(9)
C10 0.0763(12) 0.0559(11) 0.0534(11) -0.0058(9) 0.0158(10) 0.0121(9)
C11 0.0833(13) 0.0628(11) 0.0458(10) -0.0186(10) 0.0016(9) 0.0035(9)
C12 0.0619(10) 0.0524(10) 0.0508(10) -0.0204(8) 0.0034(8) 0.0055(8)
C13 0.0353(7) 0.0348(8) 0.0420(8) 0.0014(6) 0.0110(6) 0.0059(6)
C14 0.0570(10) 0.0463(9) 0.0487(9) -0.0083(8) 0.0144(8) 0.0007(7)
C15 0.0661(11) 0.0533(11) 0.0720(12) -0.0204(9) 0.0101(10) 0.0021(9)
C16 0.0573(11) 0.0605(12) 0.0786(13) -0.0071(9) 0.0239(10) 0.0201(10)
C17 0.0578(10) 0.0567(10) 0.0566(10) 0.0074(8) 0.0273(9) 0.0162(8)
C18 0.0455(9) 0.0435(9) 0.0438(9) 0.0037(8) 0.0131(7) 0.0047(7)
C19 0.0379(8) 0.0339(8) 0.0395(8) 0.0004(6) 0.0129(6) 0.0020(6)
C20 0.0386(9) 0.0443(9) 0.0496(9) 0.0024(7) 0.0108(7) -0.0037(7)
C21 0.0554(10) 0.0498(9) 0.0504(10) 0.0024(8) 0.0161(8) -0.0093(8)
C22 0.0571(11) 0.0534(10) 0.0680(11) 0.0082(9) 0.0280(9) -0.0102(9)
C23 0.0377(9) 0.0588(10) 0.0712(11) 0.0094(8) 0.0180(9) 0.0029(9)
C24 0.0396(9) 0.0458(9) 0.0486(9) -0.0010(7) 0.0083(7) -0.0007(8)

loop_
_atom_type_symbol
_atom_type_description
_atom_type_scat_dispersion_real
_atom_type_scat_dispersion_imag
_atom_type_scat_source
C C 0.0033 0.0016 'International Tables Vol C Tables 4.2.6.8 and 6.1.1.4'
H H 0.0000 0.0000 'International Tables Vol C Tables 4.2.6.8 and 6.1.1.4'
N N 0.0061 0.0033 'International Tables Vol C Tables 4.2.6.8 and 6.1.1.4'
O O 0.0106 0.0060 'International Tables Vol C Tables 4.2.6.8 and 6.1.1.4'

loop_
_geom_angle_atom_site_label_1
_geom_angle_atom_site_label_2
_geom_angle_atom_site_label_3
_geom_angle
C4 O2 C5 116.08(12)
N2 N1 C3 112.46(10)
N2 N1 C13 117.84(10)
C3 N1 C13 129.67(10)
C1 N2 N1 104.28(10)
N2 C1 C2 112.32(10)
N2 C1 C4 120.41(11)
C2 C1 C4 126.89(12)
C3 C2 C1 105.00(10)
C3 C2 C6 127.40(11)
C1 C2 C6 127.57(11)
N1 C3 C2 105.95(10)
N1 C3 C19 123.28(11)
C2 C3 C19 130.77(11)
O1 C4 O2 124.50(12)
O1 C4 C1 123.07(13)
O2 C4 C1 112.42(12)
O2 C5 H5A 105.1(10)
O2 C5 H5B 108.6(10)
H5A C5 H5B 113.8(14)
O2 C5 H5C 109.4(12)
H5A C5 H5C 112.1(15)
H5B C5 H5C 107.7(16)
O3 C6 C7 120.94(12)
O3 C6 C2 119.74(12)
C7 C6 C2 119.32(12)
C12 C7 C8 118.44(14)
C12 C7 C6 122.36(12)
C8 C7 C6 119.20(13)
C9 C8 C7 120.48(16)
C9 C8 H8 122.9(9)
C7 C8 H8 116.5(9)
C10 C9 C8 120.39(16)
C10 C9 H9 120.8(9)
C8 C9 H9 118.8(9)
C11 C10 C9 119.80(16)
C11 C10 H10 119.8(9)
C9 C10 H10 120.3(9)
C10 C11 C12 120.13(17)
C10 C11 H11 119.1(9)
C12 C11 H11 120.8(9)
C7 C12 C11 120.74(15)
C7 C12 H12 118.7(9)
C11 C12 H12 120.6(9)
C18 C13 C14 121.02(13)
C18 C13 N1 120.23(12)
C14 C13 N1 118.73(12)
C13 C14 C15 118.50(15)
C13 C14 H14 118.2(8)
C15 C14 H14 123.2(8)
C16 C15 C14 120.89(17)
C16 C15 H15 122.4(10)
C14 C15 H15 116.7(10)
C17 C16 C15 119.84(16)
C17 C16 H16 120.4(9)
C15 C16 H16 119.8(9)
C16 C17 C18 120.38(15)
C16 C17 H17 119.1(9)
C18 C17 H17 120.5(9)
C13 C18 C17 119.32(15)
C13 C18 H18 120.4(8)
C17 C18 H18 120.2(7)
C20 C19 C24 118.84(12)
C20 C19 C3 119.29(12)
C24 C19 C3 121.86(12)
C21 C20 C19 120.74(14)
C21 C20 H20 121.7(8)
C19 C20 H20 117.6(8)
C22 C21 C20 119.98(15)
C22 C21 H21 120.1(8)
C20 C21 H21 119.9(9)
C21 C22 C23 120.24(15)
C21 C22 H22 120.1(9)
C23 C22 H22 119.6(8)
C22 C23 C24 120.04(15)
C22 C23 H23 120.0(8)
C24 C23 H23 119.9(8)
C23 C24 C19 120.14(15)
C23 C24 H24 120.9(8)
C19 C24 H24 119.0(8)

loop_
_geom_bond_atom_site_label_1
_geom_bond_atom_site_label_2
_geom_bond_distance
O1 C4 1.1986(15)
O2 C4 1.3248(15)
O2 C5 1.4494(17)
O3 C6 1.2218(15)
N1 N2 1.3596(13)
N1 C3 1.3727(15)
N1 C13 1.4342(15)
N2 C1 1.3284(15)
C1 C2 1.4073(16)
C1 C4 1.4741(17)
C2 C3 1.3806(16)
C2 C6 1.4910(17)
C3 C19 1.4773(17)
C5 H5A 0.981(18)
C5 H5B 0.993(18)
C5 H5C 0.984(19)
C6 C7 1.4840(17)
C7 C12 1.3789(19)
C7 C8 1.3817(18)
C8 C9 1.376(2)
C8 H8 0.979(15)
C9 C10 1.369(2)
C9 H9 0.989(17)
C10 C11 1.363(2)
C10 H10 0.982(14)
C11 C12 1.380(2)
C11 H11 0.965(16)
C12 H12 0.930(14)
C13 C18 1.3761(17)
C13 C14 1.3790(18)
C14 C15 1.385(2)
C14 H14 0.976(13)
C15 C16 1.372(2)
C15 H15 0.918(16)
C16 C17 1.368(2)
C16 H16 0.978(16)
C17 C18 1.382(2)
C17 H17 0.979(14)
C18 H18 0.975(13)
C19 C20 1.3845(18)
C19 C24 1.3876(18)
C20 C21 1.3780(19)
C20 H20 0.963(14)
C21 C22 1.366(2)
C21 H21 0.992(14)
C22 C23 1.379(2)
C22 H22 0.976(14)
C23 C24 1.3812(19)
C23 H23 0.980(15)
C24 H24 0.923(12)

loop_
_geom_hbond_atom_site_label_D
_geom_hbond_atom_site_label_H
_geom_hbond_atom_site_label_A
_geom_hbond_site_symmetry_A
_geom_hbond_distance_DH
_geom_hbond_distance_HA
_geom_hbond_distance_DA
_geom_hbond_angle_DHA
C5 H5A O3 4_576 0.981(18) 2.556(19) 3.513(2) 165.1(13)
C21 H21 O3 3_566 0.992(14) 2.569(14) 3.3355(18) 134.0(11)
C10 H10 Cg4 3_765 0.982(14) 2.783(15) 3.6514(19) 147.6(11)

loop_
_geom_torsion_atom_site_label_1
_geom_torsion_atom_site_label_2
_geom_torsion_atom_site_label_3
_geom_torsion_atom_site_label_4
_geom_torsion
C3 N1 N2 C1 0.67(14)
C13 N1 N2 C1 178.78(11)
N1 N2 C1 C2 -0.39(14)
N1 N2 C1 C4 -173.71(11)
N2 C1 C2 C3 -0.02(15)
C4 C1 C2 C3 172.77(13)
N2 C1 C2 C6 178.19(12)
C4 C1 C2 C6 -9.0(2)
N2 N1 C3 C2 -0.70(14)
C13 N1 C3 C2 -178.53(12)
N2 N1 C3 C19 179.97(11)
C13 N1 C3 C19 2.1(2)
C1 C2 C3 N1 0.42(13)
C6 C2 C3 N1 -177.79(12)
C1 C2 C3 C19 179.68(13)
C6 C2 C3 C19 1.5(2)
C5 O2 C4 O1 -1.9(2)
C5 O2 C4 C1 177.66(15)
N2 C1 C4 O1 150.13(14)
C2 C1 C4 O1 -22.1(2)
N2 C1 C4 O2 -29.48(18)
C2 C1 C4 O2 158.25(12)
C3 C2 C6 O3 -52.9(2)
C1 C2 C6 O3 129.28(14)
C3 C2 C6 C7 127.07(14)
C1 C2 C6 C7 -50.75(19)
O3 C6 C7 C12 165.08(14)
C2 C6 C7 C12 -14.89(19)
O3 C6 C7 C8 -14.74(19)
C2 C6 C7 C8 165.29(13)
C12 C7 C8 C9 1.1(2)
C6 C7 C8 C9 -179.09(14)
C7 C8 C9 C10 -0.8(3)
C8 C9 C10 C11 0.6(3)
C9 C10 C11 C12 -0.6(3)
C8 C7 C12 C11 -1.1(2)
C6 C7 C12 C11 179.10(14)
C10 C11 C12 C7 0.8(3)
N2 N1 C13 C18 -138.75(12)
C3 N1 C13 C18 39.0(2)
N2 N1 C13 C14 39.72(18)
C3 N1 C13 C14 -142.55(13)
C18 C13 C14 C15 -1.2(2)
N1 C13 C14 C15 -179.70(13)
C13 C14 C15 C16 -0.7(2)
C14 C15 C16 C17 1.7(3)
C15 C16 C17 C18 -0.8(2)
C14 C13 C18 C17 2.1(2)
N1 C13 C18 C17 -179.48(13)
C16 C17 C18 C13 -1.0(2)
N1 C3 C19 C20 -119.06(14)
C2 C3 C19 C20 61.79(19)
N1 C3 C19 C24 59.86(18)
C2 C3 C19 C24 -119.29(16)
C24 C19 C20 C21 1.0(2)
C3 C19 C20 C21 179.94(13)
C19 C20 C21 C22 -0.3(2)
C20 C21 C22 C23 -0.2(2)
C21 C22 C23 C24 0.0(2)
C22 C23 C24 C19 0.6(2)
C20 C19 C24 C23 -1.1(2)
C3 C19 C24 C23 179.96(12)

loop_
_cod_related_entry_id
_cod_related_entry_database
_cod_related_entry_code
1 ChemSpider 895219
